data_7133552
loop_
_publ_author_name
'Patyk-Ka&#x17a;mierczak, Ewa'
'Ka&#x17a;mierczak, Micha&#x142;'

_publ_section_title
;
 Metal-free negative linear compressibility (NLC) material - the cocrystal
 of 1,2-bis(4-pyridyl)ethane and fumaric acid.
;
_journal_issue 75
_journal_name_full 'Chemical communications (Cambridge, England)'
_journal_page_first 10310
_journal_page_last 10313
_journal_paper_doi 10.1039/d4cc02183e
_journal_volume 60
_journal_year 2024
_chemical_formula_moiety 'C12 H12 N2, C4 H4 O4'
_chemical_formula_sum 'C16 H16 N2 O4'
_chemical_formula_weight 300.31
_chemical_name_systematic '1,2-bis(4-Pyridyl)ethane fumaric acid'
_space_group_crystal_system monoclinic
_space_group_IT_number 15
_space_group_name_Hall '-I 2ya'
_space_group_name_H-M_alt 'I 1 2/a 1'
_atom_sites_solution_hydrogens geom
_audit_creation_date 2023-06-27
_audit_creation_method
;
Olex2 1.5
(compiled 2023.03.06 svn.rbb2c1857 for OlexSys, GUI svn.r6748)
;
_audit_update_record
;
2024-03-15 deposited with the CCDC.	2024-08-08 downloaded from the CCDC.
;
_cell_angle_alpha 90
_cell_angle_beta 115.18(8)
_cell_angle_gamma 90
_cell_formula_units_Z 4
_cell_length_a 16.836(10)
_cell_length_b 4.1496(11)
_cell_length_c 20.120(14)
_cell_measurement_reflns_used 534
_cell_measurement_temperature 298
_cell_measurement_theta_max 19.5490
_cell_measurement_theta_min 4.1210
_cell_volume 1272.1(15)
_computing_cell_refinement 'CrysAlisPro 1.171.41.93a (Rigaku OD, 2020)'
_computing_data_collection 'CrysAlisPro 1.171.41.93a (Rigaku OD, 2020)'
_computing_data_reduction 'CrysAlisPro 1.171.41.93a (Rigaku OD, 2020)'
_computing_molecular_graphics 'Olex2 1.5 (Dolomanov et al., 2009)'
_computing_publication_material 'Olex2 1.5 (Dolomanov et al., 2009)'
_computing_structure_refinement 'SHELXL 2014/7 (Sheldrick, 2015)'
_computing_structure_solution 'SHELXS  (Sheldrick, 2008)'
_diffrn_ambient_pressure 2440000
_diffrn_ambient_temperature 298.00
_diffrn_detector 'CCD plate'
_diffrn_detector_area_resol_mean 16.1544
_diffrn_detector_type Eos
_diffrn_measured_fraction_theta_full 0.284
_diffrn_measured_fraction_theta_max 0.268
_diffrn_measurement_details
;
List of Runs (angles in degrees, time in seconds):

  # Type    Start    End  Width  t~exp~   \w     \q     \k     \f   Frames
#--------------------------------------------------------------------------
  1  \w    -62.00 -15.00   1.00   15.00    --   -0.27  37.00-150.00   47
  2  \w    -49.00  11.00   1.00   15.00    --   -0.27  81.00 -29.00   60
  3  \w     -1.00  68.00   1.00   22.50    --   26.72 -81.00-151.00   69
  4  \w     70.00 111.00   1.00   22.50    --   26.72 178.00  90.00   41
  5  \w    -27.00  22.00   1.00   22.50    --   26.72 -19.00-150.00   49
  6  \w    -19.00  22.00   1.00   22.50    --   26.72  53.00 -17.00   41
  7  \w    -38.00  27.00   1.00   22.50    --   26.72  39.00 167.00   65
  8  \w    -30.00   4.00   1.00   22.50    --   26.72  97.00 -35.00   34
  9  \w    -35.00 -15.00   1.00   22.50    --   26.72  37.00   0.00   20
 10  \w    -48.00  16.00   1.00   22.50    --   26.72  37.00-180.00   64
 11  \w    -51.00 -17.00   1.00   22.50    --   26.72 134.00 123.00   34
 12  \w    -10.00  62.00   1.00   22.50    --   26.72 -67.00  23.00   72
 13  \w    -22.00  11.00   1.00   22.50    --   26.72  81.00 151.00   33
 14  \w     -4.00  16.00   1.00   22.50    --  -27.26 -57.00  30.00   20
 15  \w    -52.00  27.00   1.00   22.50    --  -27.26  39.00 -12.00   79
 16  \w    -57.00  22.00   1.00   22.50    --  -27.26  53.00 -17.00   79
 17  \w    -27.00  38.00   1.00   22.50    --  -27.26 -39.00-167.00   65
 18  \w    -16.00  49.00   1.00   22.50    --  -27.26 -37.00-180.00   65
 19  \w    -22.00  18.00   1.00   22.50    --  -27.26 -53.00  17.00   40
 20  \w   -121.00 -69.00   1.00   22.50    --  -27.26 178.00 -90.00   52
 21  \w      5.00  37.00   1.00   22.50    --  -27.26-114.00-136.00   32
 22  \w    -75.00   4.00   1.00   22.50    --  -27.26  97.00 143.00   79
 23  \w      5.00  37.00   1.00   22.50    --  -27.26-114.00  44.00   32
 24  \w    -17.00  16.00   1.00   22.50    --  -27.26 -67.00-157.00   33
 25  \w    -16.00  35.00   1.00   15.00    --   -0.27 -37.00-150.00   51
 26  \w     -4.00  18.00   1.00   22.50    --   26.72 -57.00  60.00   22
;
_diffrn_measurement_device 'four-circle diffractometer'
_diffrn_measurement_device_type 'Xcalibur, Eos'
_diffrn_measurement_method '\w scans'
_diffrn_orient_matrix_type 'CrysAlisPro convention (1999,Acta A55,543-557)'
_diffrn_orient_matrix_UB_11 -0.0320686000
_diffrn_orient_matrix_UB_12 0.0911897000
_diffrn_orient_matrix_UB_13 -0.0286527000
_diffrn_orient_matrix_UB_21 0.0307279000
_diffrn_orient_matrix_UB_22 0.0322919000
_diffrn_orient_matrix_UB_23 -0.0147004000
_diffrn_orient_matrix_UB_31 -0.0138580000
_diffrn_orient_matrix_UB_32 -0.1409157000
_diffrn_orient_matrix_UB_33 -0.0219649000
_diffrn_radiation_monochromator graphite
_diffrn_radiation_probe x-ray
_diffrn_radiation_type 'Mo K\a'
_diffrn_radiation_wavelength 0.71073
_diffrn_reflns_av_R_equivalents 0.0906
_diffrn_reflns_av_unetI/netI 0.1125
_diffrn_reflns_Laue_measured_fraction_full 0.284
_diffrn_reflns_Laue_measured_fraction_max 0.268
_diffrn_reflns_limit_h_max 18
_diffrn_reflns_limit_h_min -18
_diffrn_reflns_limit_k_max 4
_diffrn_reflns_limit_k_min -3
_diffrn_reflns_limit_l_max 21
_diffrn_reflns_limit_l_min -17
_diffrn_reflns_number 1394
_diffrn_reflns_point_group_measured_fraction_full 0.284
_diffrn_reflns_point_group_measured_fraction_max 0.268
_diffrn_reflns_theta_full 25.242
_diffrn_reflns_theta_max 25.781
_diffrn_reflns_theta_min 2.658
_diffrn_source 'fine-focus sealed X-ray tube'
_diffrn_source_type 'Enhance (Mo) X-ray Source'
_exptl_absorpt_coefficient_mu 0.114
_exptl_absorpt_correction_T_max 0.996
_exptl_absorpt_correction_T_min 0.995
_exptl_absorpt_correction_type analytical
_exptl_absorpt_process_details
;
CrysAlisPro 1.171.41.93a (Rigaku Oxford Diffraction, 2020)
Analytical numeric absorption correction using a multifaceted crystal
model based on expressions derived by R.C. Clark & J.S. Reid.
(Clark, R. C. & Reid, J. S. (1995). Acta Cryst. A51, 887-897)
Empirical absorption correction using spherical harmonics,
implemented in SCALE3 ABSPACK scaling algorithm.
;
_exptl_crystal_colour colourless
_exptl_crystal_colour_primary colourless
_exptl_crystal_density_diffrn 1.568
_exptl_crystal_description prism
_exptl_crystal_F_000 632
_exptl_crystal_size_max 0.218
_exptl_crystal_size_mid 0.191
_exptl_crystal_size_min 0.037
_refine_diff_density_max 0.228
_refine_diff_density_min -0.314
_refine_diff_density_rms 0.064
_refine_ls_extinction_method none
_refine_ls_goodness_of_fit_ref 1.070
_refine_ls_hydrogen_treatment constr
_refine_ls_matrix_type full
_refine_ls_number_parameters 46
_refine_ls_number_reflns 327
_refine_ls_number_restraints 0
_refine_ls_restrained_S_all 1.070
_refine_ls_R_factor_all 0.1491
_refine_ls_R_factor_gt 0.0696
_refine_ls_shift/su_max 0.000
_refine_ls_shift/su_mean 0.000
_refine_ls_structure_factor_coef Fsqd
_refine_ls_weighting_details 'w=1/[\s^2^(Fo^2^)+(0.1175P)^2^] where P=(Fo^2^+2Fc^2^)/3'
_refine_ls_weighting_scheme calc
_refine_ls_wR_factor_gt 0.1673
_refine_ls_wR_factor_ref 0.2360
_reflns_Friedel_coverage 0.000
_reflns_number_gt 173
_reflns_number_total 327
_reflns_threshold_expression 'I > 2\s(I)'
_cod_data_source_file d4cc02183e3.cif
_cod_data_source_block etyfum_244
_cod_depositor_comments 'Adding full bibliography for 7133545--7133558.cif.'
_cod_original_cell_volume 1272.0(14)
_cod_database_code 7133552
_shelx_shelxl_version_number 2014/7
_chemical_oxdiff_formula 'C12 H12 N2, C4 H4 O4'
_shelx_space_group_comment
;
The symmetry employed for this shelxl refinement is uniquely defined
by the following loop, which should always be used as a source of
symmetry information in preference to the above space-group names.
They are only intended as comments.
;
_shelx_estimated_absorpt_t_max 0.996
_shelx_estimated_absorpt_t_min 0.976
_diffrn.ambient_pressure_su 20000

_olex2_refinement_description
;
1. Fixed Uiso
 At 1.2 times of:
  All C(H) groups, All C(H,H) groups
 At 1.5 times of:
  All O(H) groups
2.a Secondary CH2 refined with riding coordinates:
 C6(H6A,H6B)
2.b Aromatic/amide H refined with riding coordinates:
 C1(H1), C2(H2), C4(H4), C5(H5), C8(H8)
2.c Idealised tetrahedral OH refined as rotating group:
 O1(H1A)
;
_olex2_exptl_crystal_mounting_method
'Single crystal grown at ambient conditions was mounted in Merrill-Bassett diamond anvil cell, compressed to 3 GPa and then decompressed to 2.44(2) GPa. Daphne oil 7575 was used as hydrostatic medium.'
_olex2_submission_special_instructions 'No special instructions were received'
_oxdiff_exptl_absorpt_empirical_details
;
Empirical correction (ABSPACK) includes:
- Absorption correction using spherical harmonics
- Frame scaling
;
_oxdiff_exptl_absorpt_empirical_full_max 1.391
_oxdiff_exptl_absorpt_empirical_full_min 0.687

loop_
_space_group_symop_operation_xyz
'x, y, z'
'-x+1/2, y, -z'
'x+1/2, y+1/2, z+1/2'
'-x+1, y+1/2, -z+1/2'
'-x, -y, -z'
'x-1/2, -y, z'
'-x+1/2, -y+1/2, -z+1/2'
'x, -y+1/2, z+1/2'

loop_
_atom_site_label
_atom_site_type_symbol
_atom_site_fract_x
_atom_site_fract_y
_atom_site_fract_z
_atom_site_U_iso_or_equiv
_atom_site_adp_type
_atom_site_occupancy
_atom_site_site_symmetry_order
_atom_site_calc_flag
_atom_site_refinement_flags_posn
_atom_site_refinement_flags_adp
_atom_site_refinement_flags_occupancy
_atom_site_disorder_assembly
_atom_site_disorder_group
C1 C 0.1618(9) 0.364(2) 0.4146(8) 0.037(3) Uiso 1 1 d . . . . .
H1 H 0.2216 0.4035 0.4317 0.045 Uiso 1 1 calc R U . . .
C2 C 0.1324(8) 0.161(2) 0.4543(7) 0.046(3) Uiso 1 1 d . . . . .
H2 H 0.1721 0.0666 0.4977 0.055 Uiso 1 1 calc R U . . .
C3 C 0.0438(9) 0.100(2) 0.4288(7) 0.033(3) Uiso 1 1 d . . . . .
C4 C -0.0142(9) 0.248(3) 0.3646(7) 0.040(3) Uiso 1 1 d . . . . .
H4 H -0.0745 0.2179 0.3467 0.048 Uiso 1 1 calc R U . . .
C5 C 0.0214(9) 0.441(2) 0.3286(8) 0.041(3) Uiso 1 1 d . . . . .
H5 H -0.0167 0.5340 0.2844 0.049 Uiso 1 1 calc R U . . .
C6 C 0.0102(7) -0.103(2) 0.4733(7) 0.035(3) Uiso 1 1 d . . . . .
H6A H 0.0539 -0.2637 0.5004 0.042 Uiso 1 1 calc R U . . .
H6B H -0.0426 -0.2152 0.4405 0.042 Uiso 1 1 calc R U . . .
N1 N 0.1061(8) 0.5028(19) 0.3528(7) 0.042(3) Uiso 1 1 d . . . . .
C7 C 0.2428(11) 0.957(2) 0.3231(9) 0.039(4) Uiso 1 1 d . . . . .
C8 C 0.2740(9) 1.194(3) 0.2818(7) 0.039(3) Uiso 1 1 d . . . . .
H8 H 0.3321 1.2623 0.3045 0.047 Uiso 1 1 calc R U . . .
O1 O 0.1618(6) 0.8849(16) 0.2865(5) 0.047(2) Uiso 1 1 d . . . . .
H1A H 0.1448 0.7797 0.3124 0.071 Uiso 1 1 calc R U . . .
O2 O 0.2950(6) 0.8464(17) 0.3818(5) 0.046(3) Uiso 1 1 d . . . . .

loop_
_atom_type_symbol
_atom_type_description
_atom_type_scat_dispersion_real
_atom_type_scat_dispersion_imag
_atom_type_scat_source
C C 0.0033 0.0016 'International Tables Vol C Tables 4.2.6.8 and 6.1.1.4'
H H 0.0000 0.0000 'International Tables Vol C Tables 4.2.6.8 and 6.1.1.4'
N N 0.0061 0.0033 'International Tables Vol C Tables 4.2.6.8 and 6.1.1.4'
O O 0.0106 0.0060 'International Tables Vol C Tables 4.2.6.8 and 6.1.1.4'

loop_
_exptl_crystal_face_index_h
_exptl_crystal_face_index_k
_exptl_crystal_face_index_l
_exptl_crystal_face_perp_dist
-20 -3 5 0.0328
-23 1 18 0.0531
-7 4 18 0.0560
17 4 -1 0.1520
22 -1 -19 0.1471
11 -4 -20 0.1338
3 -3 16 0.0260
-3 3 -15 0.0090

loop_
_geom_angle_atom_site_label_1
_geom_angle_atom_site_label_2
_geom_angle_atom_site_label_3
_geom_angle
_geom_angle_site_symmetry_1
_geom_angle_site_symmetry_3
_geom_angle_publ_flag
C2 C1 H1 119.4 . . ?
N1 C1 H1 119.4 . . ?
N1 C1 C2 121.2(14) . . ?
C1 C2 H2 120.3 . . ?
C3 C2 C1 119.4(13) . . ?
C3 C2 H2 120.3 . . ?
C2 C3 C4 119.2(11) . . ?
C2 C3 C6 120.2(12) . . ?
C4 C3 C6 120.5(13) . . ?
C3 C4 H4 121.4 . . ?
C5 C4 C3 117.1(14) . . ?
C5 C4 H4 121.4 . . ?
C4 C5 H5 117.9 . . ?
N1 C5 C4 124.2(13) . . ?
N1 C5 H5 117.9 . . ?
C3 C6 C6 111.1(9) . 5_556 ?
C3 C6 H6A 109.4 . . ?
C3 C6 H6B 109.4 . . ?
C6 C6 H6A 109.4 5_556 . ?
C6 C6 H6B 109.4 5_556 . ?
H6A C6 H6B 108.0 . . ?
C5 N1 C1 118.9(11) . . ?
O1 C7 C8 111.6(13) . . ?
O2 C7 C8 119.9(14) . . ?
O2 C7 O1 128.3(12) . . ?
C7 C8 H8 117.7 . . ?
C8 C8 C7 124.5(18) 7_575 . ?
C8 C8 H8 117.7 7_575 . ?
C7 O1 H1A 109.5 . . ?

loop_
_geom_bond_atom_site_label_1
_geom_bond_atom_site_label_2
_geom_bond_distance
_geom_bond_site_symmetry_2
_geom_bond_publ_flag
C1 H1 0.9300 . ?
C1 C2 1.389(12) . ?
C1 N1 1.329(17) . ?
C2 H2 0.9300 . ?
C2 C3 1.378(16) . ?
C3 C4 1.388(18) . ?
C3 C6 1.505(12) . ?
C4 H4 0.9300 . ?
C4 C5 1.377(13) . ?
C5 H5 0.9300 . ?
C5 N1 1.321(13) . ?
C6 C6 1.524(17) 5_556 ?
C6 H6A 0.9700 . ?
C6 H6B 0.9700 . ?
C7 C8 1.517(14) . ?
C7 O1 1.280(17) . ?
C7 O2 1.223(17) . ?
C8 C8 1.28(2) 7_575 ?
C8 H8 0.9300 . ?
O1 H1A 0.8200 . ?

loop_
_geom_torsion_atom_site_label_1
_geom_torsion_atom_site_label_2
_geom_torsion_atom_site_label_3
_geom_torsion_atom_site_label_4
_geom_torsion
_geom_torsion_site_symmetry_1
_geom_torsion_site_symmetry_2
_geom_torsion_site_symmetry_3
_geom_torsion_site_symmetry_4
_geom_torsion_publ_flag
C1 C2 C3 C4 -1.1(16) . . . . ?
C1 C2 C3 C6 -176.3(9) . . . . ?
C2 C1 N1 C5 -1.0(18) . . . . ?
C2 C3 C4 C5 2.1(18) . . . . ?
C2 C3 C6 C6 89.0(13) . . . 5_556 ?
C3 C4 C5 N1 -2.7(16) . . . . ?
C4 C3 C6 C6 -86.1(17) . . . 5_556 ?
C4 C5 N1 C1 2.2(16) . . . . ?
C6 C3 C4 C5 177.3(8) . . . . ?
N1 C1 C2 C3 0.5(16) . . . . ?
O1 C7 C8 C8 -0.7(18) . . . 7_575 ?
O2 C7 C8 C8 175.2(12) . . . 7_575 ?

loop_
_exptl_oxdiff_crystal_face_indexfrac_h
_exptl_oxdiff_crystal_face_indexfrac_k
_exptl_oxdiff_crystal_face_indexfrac_l
_exptl_oxdiff_crystal_face_x
_exptl_oxdiff_crystal_face_y
_exptl_oxdiff_crystal_face_z
-19.7578 -2.9964 4.6904 0.2260 -0.7728 0.5930
-22.9043 0.6256 17.8559 0.2799 -0.9461 -0.1630
-6.6662 4.4813 18.2213 0.1003 -0.3280 -0.9393
16.9123 3.6754 -0.6508 -0.1886 0.6479 -0.7380
22.3182 -1.0665 -18.7830 -0.2748 0.9275 0.2536
10.6280 -4.0805 -19.7678 -0.1465 0.4854 0.8619
3.0069 -3.0948 15.5145 -0.8232 -0.2356 0.0537
-3.0574 2.9014 -14.5316 0.7790 0.2134 -0.0473
